data_2207645
loop_
_publ_author_name
'Shi, Jun'

_publ_section_title
(<i>E</i>)-4-[4-(Benzyloxy)-3-ethoxybenzylideneamino]-1,5-dimethyl-2-phenyl-1<i>H</i>-pyrazol-3(2<i>H</i>)-one
_journal_coeditor_code SJ6151
_journal_issue 12
_journal_name_full 'Acta Crystallographica Section E'
_journal_page_first o4023
_journal_page_last o4024
_journal_paper_doi 10.1107/S1600536805036007
_journal_volume 61
_journal_year 2005
_chemical_formula_iupac 'C27 H27 N3 O3'
_chemical_formula_moiety 'C27 H27 N3 O3'
_chemical_formula_sum 'C27 H27 N3 O3'
_chemical_formula_weight 441.52
_chemical_name_systematic
;
(E)-4-[4-(Benzyloxy)-3-ethoxybenzylideneamino]-1,5-dimethyl-2-phenyl-
1H-pyrazol-3(2H)-one
;
_space_group_IT_number 14
_symmetry_cell_setting monoclinic
_symmetry_space_group_name_Hall '-P 2ybc'
_symmetry_space_group_name_H-M 'P 1 21/c 1'
_atom_sites_solution_hydrogens geom
_atom_sites_solution_primary direct
_atom_sites_solution_secondary difmap
_audit_creation_method SHELXL-97
_cell_angle_alpha 90.00
_cell_angle_beta 108.275(5)
_cell_angle_gamma 90.00
_cell_formula_units_Z 4
_cell_length_a 10.043(3)
_cell_length_b 24.317(7)
_cell_length_c 10.199(3)
_cell_measurement_reflns_used 2344
_cell_measurement_temperature 294(2)
_cell_measurement_theta_max 22.28
_cell_measurement_theta_min 2.26
_cell_volume 2365.1(12)
_computing_cell_refinement 'SAINT (Bruker, 1999)'
_computing_data_collection 'SMART (Bruker, 1999)'
_computing_data_reduction SAINT
_computing_molecular_graphics 'SHELXTL (Sheldrick, 1997b)'
_computing_publication_material SHELXTL
_computing_structure_refinement 'SHELXL97 (Sheldrick, 1997a)'
_computing_structure_solution 'SHELXS97 (Sheldrick, 1997a)'
_diffrn_ambient_temperature 294(2)
_diffrn_measured_fraction_theta_full 0.994
_diffrn_measured_fraction_theta_max 0.994
_diffrn_measurement_device_type 'Bruker SMART APEX CCD area-detector'
_diffrn_measurement_method '\f and \w'
_diffrn_radiation_monochromator graphite
_diffrn_radiation_source 'fine-focus sealed tube'
_diffrn_radiation_type MoK\a
_diffrn_radiation_wavelength 0.71073
_diffrn_reflns_av_R_equivalents 0.0505
_diffrn_reflns_av_sigmaI/netI 0.0691
_diffrn_reflns_limit_h_max 12
_diffrn_reflns_limit_h_min -10
_diffrn_reflns_limit_k_max 22
_diffrn_reflns_limit_k_min -30
_diffrn_reflns_limit_l_max 12
_diffrn_reflns_limit_l_min -12
_diffrn_reflns_number 13268
_diffrn_reflns_theta_full 26.44
_diffrn_reflns_theta_max 26.44
_diffrn_reflns_theta_min 1.67
_diffrn_standards_number 0
_exptl_absorpt_coefficient_mu 0.082
_exptl_absorpt_correction_T_max 0.990
_exptl_absorpt_correction_T_min 0.969
_exptl_absorpt_correction_type multi-scan
_exptl_absorpt_process_details '(SADABS; Sheldrick, 1996)'
_exptl_crystal_colour yellow
_exptl_crystal_density_diffrn 1.240
_exptl_crystal_density_method 'not measured'
_exptl_crystal_description block
_exptl_crystal_F_000 936
_exptl_crystal_size_max 0.24
_exptl_crystal_size_mid 0.20
_exptl_crystal_size_min 0.12
_refine_diff_density_max 0.156
_refine_diff_density_min -0.184
_refine_ls_extinction_method none
_refine_ls_goodness_of_fit_ref 0.993
_refine_ls_hydrogen_treatment constr
_refine_ls_matrix_type full
_refine_ls_number_parameters 301
_refine_ls_number_reflns 4843
_refine_ls_number_restraints 0
_refine_ls_restrained_S_all 0.993
_refine_ls_R_factor_all 0.1197
_refine_ls_R_factor_gt 0.0457
_refine_ls_shift/su_max 0.003
_refine_ls_shift/su_mean 0.000
_refine_ls_structure_factor_coef Fsqd
_refine_ls_weighting_details 'calc w = 1/[\s^2^(Fo^2^)+(0.0555P)^2^] where P = (Fo^2^+2Fc^2^)/3'
_refine_ls_weighting_scheme calc
_refine_ls_wR_factor_gt 0.1013
_refine_ls_wR_factor_ref 0.1272
_reflns_number_gt 2442
_reflns_number_total 4843
_reflns_threshold_expression I>2\s(I)
_cod_data_source_file sj6151.cif
_cod_data_source_block I
_cod_depositor_comments
;
The following automatic conversions were performed:
'_symmetry_cell_setting' value 'Monoclinic' changed to 'monoclinic'
according to '/home/saulius/struct/CIF-dictionaries/cif_core.dic'
dictionary named 'cif_core.dic' version 2.4.1 from 2010-06-29.

Automatic conversion script
Id: cif_fix_enum 1527 2010-12-29 10:47:43Z saulius 

The following automatic conversions were performed:

'_symmetry_cell_setting' value 'Monoclinic' changed to 'monoclinic'
according to /home/saulius/struct/CIF-dictionaries/cif_core.dic
dictionary named 'cif_core.dic' version 2.4.1 from 2010-06-29.

Automatic conversion script
Id: cif_fix_values 1715 2011-07-08 13:25:40Z adriana 
;
_cod_original_sg_symbol_H-M 'P 21/c'
_cod_database_code 2207645
_cod_database_fobs_code 2207645

loop_
_symmetry_equiv_pos_as_xyz
'x, y, z'
'-x, y+1/2, -z+1/2'
'-x, -y, -z'
'x, -y-1/2, z-1/2'

loop_
_atom_site_label
_atom_site_fract_x
_atom_site_fract_y
_atom_site_fract_z
_atom_site_U_iso_or_equiv
_atom_site_adp_type
_atom_site_calc_flag
_atom_site_refinement_flags
_atom_site_occupancy
_atom_site_type_symbol
O1 -0.17170(15) 0.72484(7) 0.05201(14) 0.0554(4) Uani d . 1 O
O2 0.00531(14) 0.66776(7) 0.24084(14) 0.0549(4) Uani d . 1 O
O3 0.40139(14) 0.54466(6) -0.24191(15) 0.0504(4) Uani d . 1 O
N1 0.37910(17) 0.60492(7) 0.02283(18) 0.0422(5) Uani d . 1 N
N2 0.63487(16) 0.53646(7) -0.10470(17) 0.0430(5) Uani d . 1 N
N3 0.71676(17) 0.55795(8) 0.02372(18) 0.0457(5) Uani d . 1 N
C1 -0.3865(3) 0.82684(11) 0.0510(3) 0.0698(8) Uani d . 1 C
H1 -0.3240 0.8516 0.0324 0.084 Uiso calc R 1 H
C2 -0.4799(4) 0.84471(14) 0.1150(3) 0.0963(11) Uani d . 1 C
H2 -0.4808 0.8815 0.1393 0.116 Uiso calc R 1 H
C3 -0.5712(3) 0.8091(2) 0.1432(3) 0.0993(12) Uani d . 1 C
H3 -0.6342 0.8214 0.1868 0.119 Uiso calc R 1 H
C4 -0.5703(3) 0.75481(16) 0.1074(3) 0.0951(10) Uani d . 1 C
H4 -0.6322 0.7301 0.1271 0.114 Uiso calc R 1 H
C5 -0.4774(3) 0.73712(11) 0.0422(3) 0.0713(8) Uani d . 1 C
H5 -0.4776 0.7004 0.0167 0.086 Uiso calc R 1 H
C6 -0.3846(2) 0.77281(10) 0.0144(2) 0.0477(6) Uani d . 1 C
C7 -0.2810(2) 0.75232(11) -0.0524(2) 0.0617(7) Uani d . 1 C
H7A -0.3260 0.7271 -0.1267 0.074 Uiso calc R 1 H
H7B -0.2427 0.7828 -0.0903 0.074 Uiso calc R 1 H
C8 -0.0689(2) 0.69973(9) 0.0123(2) 0.0415(5) Uani d . 1 C
C9 0.0285(2) 0.66912(9) 0.1154(2) 0.0394(5) Uani d . 1 C
C10 0.1375(2) 0.64307(8) 0.0861(2) 0.0420(5) Uani d . 1 C
H10 0.2024 0.6231 0.1548 0.050 Uiso calc R 1 H
C11 0.1518(2) 0.64628(8) -0.0456(2) 0.0397(5) Uani d . 1 C
C12 0.0545(2) 0.67627(9) -0.1462(2) 0.0481(6) Uani d . 1 C
H12 0.0627 0.6785 -0.2344 0.058 Uiso calc R 1 H
C13 -0.0550(2) 0.70313(9) -0.1179(2) 0.0489(6) Uani d . 1 C
H13 -0.1190 0.7234 -0.1865 0.059 Uiso calc R 1 H
C14 0.1094(2) 0.64288(11) 0.3522(2) 0.0626(7) Uani d . 1 C
H14A 0.1975 0.6624 0.3696 0.075 Uiso calc R 1 H
H14B 0.1235 0.6051 0.3294 0.075 Uiso calc R 1 H
C15 0.0634(3) 0.64462(12) 0.4776(2) 0.0766(8) Uani d . 1 C
H15A 0.0517 0.6822 0.5009 0.115 Uiso calc R 1 H
H15B 0.1330 0.6273 0.5532 0.115 Uiso calc R 1 H
H15C -0.0241 0.6255 0.4596 0.115 Uiso calc R 1 H
C16 0.2704(2) 0.61975(9) -0.0742(2) 0.0434(5) Uani d . 1 C
H16 0.2664 0.6135 -0.1653 0.052 Uiso calc R 1 H
C17 0.4931(2) 0.58061(8) -0.0075(2) 0.0379(5) Uani d . 1 C
C18 0.6254(2) 0.58039(9) 0.0832(2) 0.0417(5) Uani d . 1 C
C19 0.4949(2) 0.55321(9) -0.1318(2) 0.0391(5) Uani d . 1 C
C20 0.6745(2) 0.60136(11) 0.2282(2) 0.0629(7) Uani d . 1 C
H20A 0.5986 0.6197 0.2484 0.094 Uiso calc R 1 H
H20B 0.7504 0.6267 0.2387 0.094 Uiso calc R 1 H
H20C 0.7060 0.5711 0.2907 0.094 Uiso calc R 1 H
C21 0.8373(2) 0.52511(10) 0.1027(2) 0.0578(7) Uani d . 1 C
H21A 0.8992 0.5475 0.1734 0.087 Uiso calc R 1 H
H21B 0.8864 0.5118 0.0421 0.087 Uiso calc R 1 H
H21C 0.8055 0.4945 0.1444 0.087 Uiso calc R 1 H
C22 0.6994(2) 0.52767(8) -0.2092(2) 0.0411(5) Uani d . 1 C
C23 0.8172(2) 0.55712(9) -0.2100(2) 0.0511(6) Uani d . 1 C
H23 0.8576 0.5822 -0.1400 0.061 Uiso calc R 1 H
C24 0.8744(3) 0.54915(11) -0.3150(3) 0.0628(7) Uani d . 1 C
H24 0.9548 0.5682 -0.3144 0.075 Uiso calc R 1 H
C25 0.8135(3) 0.51337(12) -0.4199(3) 0.0651(7) Uani d . 1 C
H25 0.8515 0.5087 -0.4914 0.078 Uiso calc R 1 H
C26 0.6955(3) 0.48407(11) -0.4201(2) 0.0629(7) Uani d . 1 C
H26 0.6538 0.4601 -0.4922 0.075 Uiso calc R 1 H
C27 0.6393(2) 0.49032(10) -0.3135(2) 0.0519(6) Uani d . 1 C
H27 0.5619 0.4697 -0.3118 0.062 Uiso calc R 1 H

loop_
_atom_site_aniso_label
_atom_site_aniso_U_11
_atom_site_aniso_U_22
_atom_site_aniso_U_33
_atom_site_aniso_U_12
_atom_site_aniso_U_13
_atom_site_aniso_U_23
O1 0.0501(9) 0.0746(12) 0.0398(9) 0.0249(8) 0.0119(8) 0.0063(8)
O2 0.0500(9) 0.0851(12) 0.0324(9) 0.0220(8) 0.0170(7) 0.0109(8)
O3 0.0421(8) 0.0642(11) 0.0454(10) -0.0027(8) 0.0141(8) -0.0116(8)
N1 0.0404(10) 0.0463(11) 0.0425(11) -0.0017(9) 0.0169(9) -0.0041(9)
N2 0.0377(10) 0.0510(12) 0.0425(11) -0.0019(9) 0.0158(9) -0.0059(9)
N3 0.0376(10) 0.0586(12) 0.0387(11) 0.0015(9) 0.0089(9) -0.0036(9)
C1 0.0773(18) 0.0520(18) 0.0717(19) -0.0020(15) 0.0112(16) -0.0086(14)
C2 0.107(3) 0.075(2) 0.086(2) 0.036(2) -0.001(2) -0.0314(19)
C3 0.0562(19) 0.152(4) 0.084(2) 0.034(2) 0.0135(17) -0.043(2)
C4 0.0596(18) 0.129(3) 0.102(3) -0.022(2) 0.0329(18) -0.027(2)
C5 0.0671(17) 0.0599(18) 0.089(2) -0.0096(15) 0.0282(17) -0.0208(15)
C6 0.0412(12) 0.0464(15) 0.0489(14) 0.0060(12) 0.0047(11) -0.0043(11)
C7 0.0521(14) 0.0752(18) 0.0524(15) 0.0219(13) 0.0085(13) 0.0120(13)
C8 0.0394(12) 0.0482(14) 0.0382(13) 0.0072(11) 0.0139(10) -0.0003(11)
C9 0.0396(12) 0.0489(14) 0.0313(12) 0.0017(11) 0.0132(10) 0.0011(10)
C10 0.0392(12) 0.0493(14) 0.0371(13) 0.0057(11) 0.0115(10) 0.0035(11)
C11 0.0415(12) 0.0443(14) 0.0362(13) -0.0030(10) 0.0164(10) -0.0030(10)
C12 0.0541(14) 0.0590(16) 0.0343(13) 0.0024(12) 0.0184(12) 0.0029(11)
C13 0.0504(13) 0.0597(16) 0.0348(13) 0.0099(12) 0.0109(11) 0.0081(11)
C14 0.0531(14) 0.094(2) 0.0387(14) 0.0170(14) 0.0120(12) 0.0133(14)
C15 0.0713(17) 0.120(3) 0.0412(15) 0.0101(17) 0.0210(14) 0.0159(15)
C16 0.0477(13) 0.0478(14) 0.0405(13) -0.0024(11) 0.0221(12) -0.0042(11)
C17 0.0379(11) 0.0416(13) 0.0369(12) -0.0026(10) 0.0156(10) 0.0008(10)
C18 0.0436(12) 0.0456(13) 0.0380(13) -0.0024(11) 0.0161(11) -0.0006(11)
C19 0.0378(12) 0.0394(13) 0.0421(14) -0.0034(10) 0.0155(11) 0.0014(11)
C20 0.0559(14) 0.088(2) 0.0427(15) 0.0003(14) 0.0122(12) -0.0116(13)
C21 0.0430(13) 0.0677(18) 0.0576(16) 0.0060(12) 0.0081(12) 0.0065(13)
C22 0.0400(12) 0.0413(13) 0.0435(13) 0.0065(11) 0.0153(11) 0.0018(11)
C23 0.0505(13) 0.0534(15) 0.0532(15) -0.0017(12) 0.0219(12) 0.0003(12)
C24 0.0591(15) 0.0719(19) 0.0674(18) 0.0035(14) 0.0339(15) 0.0104(15)
C25 0.0672(17) 0.084(2) 0.0542(17) 0.0281(16) 0.0339(14) 0.0116(15)
C26 0.0644(16) 0.0734(19) 0.0483(16) 0.0214(15) 0.0140(13) -0.0128(13)
C27 0.0475(13) 0.0543(15) 0.0547(15) 0.0050(12) 0.0171(12) -0.0070(12)

loop_
_atom_type_symbol
_atom_type_description
_atom_type_scat_dispersion_real
_atom_type_scat_dispersion_imag
_atom_type_scat_source
C C 0.0033 0.0016 'International Tables Vol C Tables 4.2.6.8 and 6.1.1.4'
H H 0.0000 0.0000 'International Tables Vol C Tables 4.2.6.8 and 6.1.1.4'
N N 0.0061 0.0033 'International Tables Vol C Tables 4.2.6.8 and 6.1.1.4'
O O 0.0106 0.0060 'International Tables Vol C Tables 4.2.6.8 and 6.1.1.4'

loop_
_geom_angle_atom_site_label_1
_geom_angle_atom_site_label_2
_geom_angle_atom_site_label_3
_geom_angle
_geom_angle_publ_flag
C8 O1 C7 117.52(16) yes
C9 O2 C14 117.37(15) yes
C16 N1 C17 120.44(17) yes
C19 N2 N3 109.35(16) yes
C19 N2 C22 123.87(17) yes
N3 N2 C22 118.68(15) yes
C18 N3 N2 106.47(15) yes
C18 N3 C21 122.01(18) yes
N2 N3 C21 116.74(17) yes
C6 C1 C2 120.3(3) ?
C6 C1 H1 119.9 ?
C2 C1 H1 119.9 ?
C3 C2 C1 120.5(3) ?
C3 C2 H2 119.8 ?
C1 C2 H2 119.8 ?
C2 C3 C4 119.9(3) ?
C2 C3 H3 120.1 ?
C4 C3 H3 120.1 ?
C3 C4 C5 119.5(3) ?
C3 C4 H4 120.3 ?
C5 C4 H4 120.3 ?
C6 C5 C4 120.8(3) ?
C6 C5 H5 119.6 ?
C4 C5 H5 119.6 ?
C5 C6 C1 119.0(2) ?
C5 C6 C7 120.0(2) ?
C1 C6 C7 121.0(2) ?
O1 C7 C6 107.28(18) yes
O1 C7 H7A 110.3 ?
C6 C7 H7A 110.3 ?
O1 C7 H7B 110.3 ?
C6 C7 H7B 110.3 ?
H7A C7 H7B 108.5 ?
O1 C8 C13 124.96(19) yes
O1 C8 C9 115.41(17) yes
C13 C8 C9 119.63(18) ?
O2 C9 C10 124.83(19) ?
O2 C9 C8 115.39(17) ?
C10 C9 C8 119.78(18) ?
C9 C10 C11 120.8(2) ?
C9 C10 H10 119.6 ?
C11 C10 H10 119.6 ?
C12 C11 C10 118.75(18) ?
C12 C11 C16 121.04(18) ?
C10 C11 C16 120.18(19) ?
C11 C12 C13 121.14(19) ?
C11 C12 H12 119.4 ?
C13 C12 H12 119.4 ?
C8 C13 C12 119.9(2) ?
C8 C13 H13 120.0 ?
C12 C13 H13 120.0 ?
O2 C14 C15 109.05(18) ?
O2 C14 H14A 109.9 ?
C15 C14 H14A 109.9 ?
O2 C14 H14B 109.9 ?
C15 C14 H14B 109.9 ?
H14A C14 H14B 108.3 ?
C14 C15 H15A 109.5 ?
C14 C15 H15B 109.5 ?
H15A C15 H15B 109.5 ?
C14 C15 H15C 109.5 ?
H15A C15 H15C 109.5 ?
H15B C15 H15C 109.5 ?
N1 C16 C11 121.58(19) ?
N1 C16 H16 119.2 ?
C11 C16 H16 119.2 ?
C18 C17 N1 122.74(18) ?
C18 C17 C19 108.59(17) ?
N1 C17 C19 128.67(18) ?
C17 C18 N3 110.44(18) ?
C17 C18 C20 128.39(19) ?
N3 C18 C20 121.17(19) yes
O3 C19 N2 123.94(18) yes
O3 C19 C17 131.63(19) yes
N2 C19 C17 104.42(18) yes
C18 C20 H20A 109.5 ?
C18 C20 H20B 109.5 ?
H20A C20 H20B 109.5 ?
C18 C20 H20C 109.5 ?
H20A C20 H20C 109.5 ?
H20B C20 H20C 109.5 ?
N3 C21 H21A 109.5 ?
N3 C21 H21B 109.5 ?
H21A C21 H21B 109.5 ?
N3 C21 H21C 109.5 ?
H21A C21 H21C 109.5 ?
H21B C21 H21C 109.5 ?
C27 C22 C23 120.1(2) ?
C27 C22 N2 118.77(18) yes
C23 C22 N2 121.1(2) yes
C24 C23 C22 119.8(2) ?
C24 C23 H23 120.1 ?
C22 C23 H23 120.1 ?
C25 C24 C23 120.3(2) ?
C25 C24 H24 119.8 ?
C23 C24 H24 119.8 ?
C24 C25 C26 120.2(2) ?
C24 C25 H25 119.9 ?
C26 C25 H25 119.9 ?
C27 C26 C25 120.3(2) ?
C27 C26 H26 119.9 ?
C25 C26 H26 119.9 ?
C26 C27 C22 119.3(2) ?
C26 C27 H27 120.4 ?
C22 C27 H27 120.4 ?

loop_
_geom_bond_atom_site_label_1
_geom_bond_atom_site_label_2
_geom_bond_distance
_geom_bond_publ_flag
O1 C8 1.366(2) yes
O1 C7 1.432(2) yes
O2 C9 1.371(2) yes
O2 C14 1.416(2) yes
O3 C19 1.235(2) yes
N1 C16 1.274(2) yes
N1 C17 1.407(2) yes
N2 C19 1.406(2) yes
N2 N3 1.410(2) yes
N2 C22 1.426(2) yes
N3 C18 1.363(2) yes
N3 C21 1.463(3) yes
C1 C6 1.368(3) ?
C1 C2 1.371(4) ?
C1 H1 0.9300 ?
C2 C3 1.356(4) ?
C2 H2 0.9300 ?
C3 C4 1.369(4) ?
C3 H3 0.9300 ?
C4 C5 1.374(3) ?
C4 H4 0.9300 ?
C5 C6 1.366(3) ?
C5 H5 0.9300 ?
C6 C7 1.497(3) ?
C7 H7A 0.9700 ?
C7 H7B 0.9700 ?
C8 C13 1.381(3) ?
C8 C9 1.405(3) ?
C9 C10 1.376(3) ?
C10 C11 1.397(3) ?
C10 H10 0.9300 ?
C11 C12 1.382(3) ?
C11 C16 1.462(3) ?
C12 C13 1.385(3) ?
C12 H12 0.9300 ?
C13 H13 0.9300 ?
C14 C15 1.491(3) ?
C14 H14A 0.9700 ?
C14 H14B 0.9700 ?
C15 H15A 0.9600 ?
C15 H15B 0.9600 ?
C15 H15C 0.9600 ?
C16 H16 0.9300 ?
C17 C18 1.360(3) ?
C17 C19 1.437(3) ?
C18 C20 1.494(3) ?
C20 H20A 0.9600 ?
C20 H20B 0.9600 ?
C20 H20C 0.9600 ?
C21 H21A 0.9600 ?
C21 H21B 0.9600 ?
C21 H21C 0.9600 ?
C22 C27 1.385(3) ?
C22 C23 1.385(3) ?
C23 C24 1.378(3) ?
C23 H23 0.9300 ?
C24 C25 1.366(3) ?
C24 H24 0.9300 ?
C25 C26 1.382(3) ?
C25 H25 0.9300 ?
C26 C27 1.382(3) ?
C26 H26 0.9300 ?
C27 H27 0.9300 ?

loop_
_geom_hbond_atom_site_label_D
_geom_hbond_atom_site_label_H
_geom_hbond_atom_site_label_A
_geom_hbond_site_symmetry_A
_geom_hbond_distance_DH
_geom_hbond_distance_HA
_geom_hbond_distance_DA
_geom_hbond_angle_DHA
_geom_hbond_publ_flag
C5 H5 N1 1_455 0.93 2.74 3.503(3) 140 yes
C26 H26 O3 3_664 0.93 2.59 3.349(3) 139 yes

loop_
_geom_torsion_atom_site_label_1
_geom_torsion_atom_site_label_2
_geom_torsion_atom_site_label_3
_geom_torsion_atom_site_label_4
_geom_torsion
C19 N2 N3 C18 8.7(2)
C22 N2 N3 C18 158.66(17)
C19 N2 N3 C21 148.89(17)
C22 N2 N3 C21 -61.2(2)
C6 C1 C2 C3 0.2(4)
C1 C2 C3 C4 -0.1(5)
C2 C3 C4 C5 -0.4(5)
C3 C4 C5 C6 0.9(4)
C4 C5 C6 C1 -0.7(4)
C4 C5 C6 C7 177.9(2)
C2 C1 C6 C5 0.2(4)
C2 C1 C6 C7 -178.5(2)
C8 O1 C7 C6 176.13(18)
C5 C6 C7 O1 -77.0(3)
C1 C6 C7 O1 101.6(3)
C7 O1 C8 C13 6.4(3)
C7 O1 C8 C9 -174.39(19)
C14 O2 C9 C10 7.3(3)
C14 O2 C9 C8 -172.8(2)
O1 C8 C9 O2 1.3(3)
C13 C8 C9 O2 -179.46(19)
O1 C8 C9 C10 -178.87(18)
C13 C8 C9 C10 0.4(3)
O2 C9 C10 C11 179.26(19)
C8 C9 C10 C11 -0.5(3)
C9 C10 C11 C12 0.1(3)
C9 C10 C11 C16 178.21(19)
C10 C11 C12 C13 0.5(3)
C16 C11 C12 C13 -177.59(19)
O1 C8 C13 C12 179.4(2)
C9 C8 C13 C12 0.2(3)
C11 C12 C13 C8 -0.6(3)
C9 O2 C14 C15 -178.93(19)
C17 N1 C16 C11 -178.53(18)
C12 C11 C16 N1 160.9(2)
C10 C11 C16 N1 -17.1(3)
C16 N1 C17 C18 157.9(2)
C16 N1 C17 C19 -21.6(3)
N1 C17 C18 N3 -175.40(18)
C19 C17 C18 N3 4.2(2)
N1 C17 C18 C20 3.8(3)
C19 C17 C18 C20 -176.6(2)
N2 N3 C18 C17 -7.9(2)
C21 N3 C18 C17 -145.5(2)
N2 N3 C18 C20 172.83(19)
C21 N3 C18 C20 35.2(3)
N3 N2 C19 O3 173.47(19)
C22 N2 C19 O3 25.4(3)
N3 N2 C19 C17 -6.1(2)
C22 N2 C19 C17 -154.16(18)
C18 C17 C19 O3 -178.2(2)
N1 C17 C19 O3 1.3(4)
C18 C17 C19 N2 1.3(2)
N1 C17 C19 N2 -179.15(19)
C19 N2 C22 C27 -56.9(3)
N3 N2 C22 C27 157.81(19)
C19 N2 C22 C23 120.9(2)
N3 N2 C22 C23 -24.4(3)
C27 C22 C23 C24 0.0(3)
N2 C22 C23 C24 -177.7(2)
C22 C23 C24 C25 1.6(4)
C23 C24 C25 C26 -1.3(4)
C24 C25 C26 C27 -0.7(4)
C25 C26 C27 C22 2.3(3)
C23 C22 C27 C26 -1.9(3)
N2 C22 C27 C26 175.85(19)

loop_
_cod_related_entry_id
_cod_related_entry_database
_cod_related_entry_code
1 ChemSpider 30654901
